data_2233114
loop_
_publ_author_name
'Jiang, Jun-Rong'
'Xu, Feng'
'Ke, Zhong-Lu'
'Li, Li'

_publ_section_title
;
 (5<i>S</i>)-5-Methyl-3-phenyl-2-sulfanylidene-1,3-thiazolidin-4-one
;
_journal_coeditor_code CV5203
_journal_issue 1
_journal_name_full 'Acta Crystallographica Section E'
_journal_page_first o34
_journal_paper_doi 10.1107/S1600536811051312
_journal_volume 68
_journal_year 2012
_chemical_formula_iupac 'C10 H9 N O S2'
_chemical_formula_moiety 'C10 H9 N O S2'
_chemical_formula_sum 'C10 H9 N O S2'
_chemical_formula_weight 223.30
_chemical_name_systematic
;
(5<i>S</i>)-5-Methyl-3-phenyl-2-sulfanylidene-1,3-thiazolidin-4-one
;
_space_group_IT_number 19
_symmetry_cell_setting orthorhombic
_symmetry_space_group_name_Hall 'P 2ac 2ab'
_symmetry_space_group_name_H-M 'P 21 21 21'
_atom_sites_solution_hydrogens geom
_atom_sites_solution_primary direct
_atom_sites_solution_secondary difmap
_audit_creation_method SHELXL-97
_cell_angle_alpha 90.00
_cell_angle_beta 90.00
_cell_angle_gamma 90.00
_cell_formula_units_Z 4
_cell_length_a 6.8527(4)
_cell_length_b 8.6643(5)
_cell_length_c 17.5572(15)
_cell_measurement_reflns_used 3919
_cell_measurement_temperature 153(2)
_cell_measurement_theta_max 29.12
_cell_measurement_theta_min 2.32
_cell_volume 1042.44(12)
_computing_cell_refinement 'CrystalClear (Rigaku/MSC, 2008)'
_computing_data_collection 'CrystalClear (Rigaku/MSC, 2008)'
_computing_data_reduction 'CrystalClear (Rigaku/MSC, 2008)'
_computing_molecular_graphics 'PLATON (Spek, 2009)'
_computing_publication_material 'SHELXL97 (Sheldrick, 2008)'
_computing_structure_refinement 'SHELXL97 (Sheldrick, 2008)'
_computing_structure_solution 'SHELXS97 (Sheldrick, 2008)'
_diffrn_ambient_temperature 153(2)
_diffrn_detector_area_resol_mean 28.5714
_diffrn_measured_fraction_theta_full 0.993
_diffrn_measured_fraction_theta_max 0.993
_diffrn_measurement_device_type 'Rigaku AFC10/Saturn724+'
_diffrn_measurement_method 'phi and omega scans'
_diffrn_radiation_monochromator graphite
_diffrn_radiation_source 'fine-focus sealed tube'
_diffrn_radiation_type MoK\a
_diffrn_radiation_wavelength 0.71073
_diffrn_reflns_av_R_equivalents 0.0285
_diffrn_reflns_av_sigmaI/netI 0.0321
_diffrn_reflns_limit_h_max 9
_diffrn_reflns_limit_h_min -9
_diffrn_reflns_limit_k_max 10
_diffrn_reflns_limit_k_min -11
_diffrn_reflns_limit_l_max 22
_diffrn_reflns_limit_l_min -23
_diffrn_reflns_number 9028
_diffrn_reflns_theta_full 29.12
_diffrn_reflns_theta_max 29.12
_diffrn_reflns_theta_min 2.62
_diffrn_standards_decay_% 0
_diffrn_standards_interval_count 0
_diffrn_standards_interval_time 0
_diffrn_standards_number 0
_exptl_absorpt_coefficient_mu 0.475
_exptl_absorpt_correction_T_max 0.9186
_exptl_absorpt_correction_T_min 0.8723
_exptl_absorpt_correction_type multi-scan
_exptl_absorpt_process_details '(CrystalClear; Rigaku/MSC, 2008)'
_exptl_crystal_colour colorless
_exptl_crystal_density_diffrn 1.423
_exptl_crystal_density_method 'not measured'
_exptl_crystal_description block
_exptl_crystal_F_000 464
_exptl_crystal_size_max 0.30
_exptl_crystal_size_mid 0.20
_exptl_crystal_size_min 0.18
_refine_diff_density_max 0.301
_refine_diff_density_min -0.170
_refine_ls_abs_structure_details 'Flack (1983), 1155 Friedel pairs'
_refine_ls_abs_structure_Flack -0.01(6)
_refine_ls_extinction_method none
_refine_ls_goodness_of_fit_ref 1.003
_refine_ls_hydrogen_treatment constr
_refine_ls_matrix_type full
_refine_ls_number_parameters 128
_refine_ls_number_reflns 2777
_refine_ls_number_restraints 1
_refine_ls_restrained_S_all 1.004
_refine_ls_R_factor_all 0.0321
_refine_ls_R_factor_gt 0.0281
_refine_ls_shift/su_max 0.014
_refine_ls_shift/su_mean 0.002
_refine_ls_structure_factor_coef Fsqd
_refine_ls_weighting_details 'calc w=1/[\s^2^(Fo^2^)+(0.0326P)^2^+0.0860P] where P=(Fo^2^+2Fc^2^)/3'
_refine_ls_weighting_scheme calc
_refine_ls_wR_factor_gt 0.0620
_refine_ls_wR_factor_ref 0.0636
_reflns_number_gt 2561
_reflns_number_total 2777
_reflns_threshold_expression I>2sigma(I)
_cod_data_source_file cv5203.cif
_cod_data_source_block I
_cod_database_code 2233114
_cod_database_fobs_code 2233114

loop_
_symmetry_equiv_pos_as_xyz
'x, y, z'
'-x+1/2, -y, z+1/2'
'-x, y+1/2, -z+1/2'
'x+1/2, -y+1/2, -z'

loop_
_atom_site_type_symbol
_atom_site_label
_atom_site_fract_x
_atom_site_fract_y
_atom_site_fract_z
_atom_site_U_iso_or_equiv
_atom_site_adp_type
_atom_site_calc_flag
_atom_site_refinement_flags
_atom_site_occupancy
_atom_site_symmetry_multiplicity
S S1 0.11471(5) 0.55991(4) 0.42516(2) 0.02375(9) Uani d . 1 1
S S2 0.13997(6) 0.70725(4) 0.57733(2) 0.02665(10) Uani d U 1 1
O O1 0.53389(18) 0.27885(14) 0.46834(6) 0.0334(3) Uani d . 1 1
N N3 0.36082(17) 0.47158(13) 0.52694(6) 0.0177(2) Uani d . 1 1
C C2 0.2145(2) 0.57762(16) 0.51556(8) 0.0186(3) Uani d U 1 1
C C4 0.4056(2) 0.37374(17) 0.46629(8) 0.0212(3) Uani d . 1 1
C C5 0.2751(2) 0.40173(16) 0.39840(8) 0.0204(3) Uani d . 1 1
H H5 0.1937 0.3075 0.3899 0.025 Uiso calc R 1 1
C C6 0.3913(2) 0.4338(2) 0.32607(8) 0.0285(3) Uani d . 1 1
H H6A 0.4889 0.3525 0.3188 0.034 Uiso calc R 1 1
H H6B 0.4569 0.5339 0.3306 0.034 Uiso calc R 1 1
H H6C 0.3027 0.4357 0.2823 0.034 Uiso calc R 1 1
C C7 0.4603(2) 0.45370(16) 0.59871(7) 0.0184(3) Uani d . 1 1
C C8 0.3715(2) 0.36714(18) 0.65529(8) 0.0246(3) Uani d . 1 1
H H8 0.2451 0.3249 0.6476 0.030 Uiso calc R 1 1
C C9 0.4698(3) 0.34305(19) 0.72335(9) 0.0285(4) Uani d . 1 1
H H9 0.4112 0.2829 0.7624 0.034 Uiso calc R 1 1
C C10 0.6522(2) 0.40624(18) 0.73445(8) 0.0280(3) Uani d . 1 1
H H10 0.7178 0.3909 0.7815 0.034 Uiso calc R 1 1
C C11 0.7409(2) 0.4923(2) 0.67723(9) 0.0274(3) Uani d . 1 1
H H11 0.8671 0.5348 0.6852 0.033 Uiso calc R 1 1
C C12 0.6448(2) 0.51620(16) 0.60833(8) 0.0226(3) Uani d . 1 1
H H12 0.7045 0.5742 0.5687 0.027 Uiso calc R 1 1

loop_
_atom_site_aniso_label
_atom_site_aniso_U_11
_atom_site_aniso_U_22
_atom_site_aniso_U_33
_atom_site_aniso_U_12
_atom_site_aniso_U_13
_atom_site_aniso_U_23
S1 0.02356(17) 0.02662(18) 0.02108(17) 0.00623(15) -0.00460(16) -0.00175(15)
S2 0.02865(19) 0.02565(18) 0.02565(19) 0.00662(16) 0.00106(18) -0.00678(16)
O1 0.0377(7) 0.0365(7) 0.0259(6) 0.0192(6) -0.0044(5) -0.0058(5)
N3 0.0179(5) 0.0197(5) 0.0155(5) 0.0002(5) -0.0008(5) -0.0004(4)
C2 0.0180(6) 0.0183(6) 0.0194(6) -0.0016(5) 0.0012(5) 0.0008(5)
C4 0.0225(8) 0.0226(7) 0.0186(7) 0.0013(6) 0.0004(6) -0.0003(6)
C5 0.0230(7) 0.0198(7) 0.0186(6) 0.0002(6) -0.0007(6) -0.0027(6)
C6 0.0301(8) 0.0347(8) 0.0208(7) 0.0031(8) 0.0021(6) 0.0006(7)
C7 0.0216(6) 0.0182(7) 0.0154(6) 0.0014(5) -0.0005(5) -0.0012(5)
C8 0.0227(7) 0.0286(7) 0.0227(7) -0.0028(7) 0.0021(6) -0.0003(6)
C9 0.0374(9) 0.0291(8) 0.0189(7) -0.0009(7) 0.0043(7) 0.0031(6)
C10 0.0355(9) 0.0292(8) 0.0193(7) 0.0057(7) -0.0065(7) -0.0017(6)
C11 0.0254(7) 0.0281(8) 0.0286(8) -0.0028(6) -0.0078(6) -0.0007(6)
C12 0.0243(7) 0.0205(6) 0.0231(7) -0.0025(6) -0.0008(6) 0.0023(6)

loop_
_atom_type_symbol
_atom_type_description
_atom_type_scat_dispersion_real
_atom_type_scat_dispersion_imag
_atom_type_scat_source
C C 0.0033 0.0016 'International Tables Vol C Tables 4.2.6.8 and 6.1.1.4'
H H 0.0000 0.0000 'International Tables Vol C Tables 4.2.6.8 and 6.1.1.4'
N N 0.0061 0.0033 'International Tables Vol C Tables 4.2.6.8 and 6.1.1.4'
O O 0.0106 0.0060 'International Tables Vol C Tables 4.2.6.8 and 6.1.1.4'
S S 0.1246 0.1234 'International Tables Vol C Tables 4.2.6.8 and 6.1.1.4'

loop_
_geom_angle_atom_site_label_1
_geom_angle_atom_site_label_2
_geom_angle_atom_site_label_3
_geom_angle
C2 S1 C5 93.72(7)
C2 N3 C4 117.10(11)
C2 N3 C7 122.96(11)
C4 N3 C7 119.87(12)
N3 C2 S2 126.00(10)
N3 C2 S1 111.18(10)
S2 C2 S1 122.82(9)
O1 C4 N3 123.54(13)
O1 C4 C5 124.46(13)
N3 C4 C5 112.01(12)
C4 C5 C6 112.18(12)
C4 C5 S1 105.97(10)
C6 C5 S1 113.16(10)
C4 C5 H5 108.5
C6 C5 H5 108.5
S1 C5 H5 108.5
C5 C6 H6A 109.5
C5 C6 H6B 109.5
H6A C6 H6B 109.5
C5 C6 H6C 109.5
H6A C6 H6C 109.5
H6B C6 H6C 109.5
C12 C7 C8 121.67(13)
C12 C7 N3 119.76(12)
C8 C7 N3 118.49(13)
C7 C8 C9 119.05(15)
C7 C8 H8 120.5
C9 C8 H8 120.5
C10 C9 C8 120.14(15)
C10 C9 H9 119.9
C8 C9 H9 119.9
C9 C10 C11 120.47(14)
C9 C10 H10 119.8
C11 C10 H10 119.8
C10 C11 C12 120.01(15)
C10 C11 H11 120.0
C12 C11 H11 120.0
C7 C12 C11 118.64(14)
C7 C12 H12 120.7
C11 C12 H12 120.7

loop_
_geom_bond_atom_site_label_1
_geom_bond_atom_site_label_2
_geom_bond_distance
S1 C2 1.7350(14)
S1 C5 1.8184(15)
S2 C2 1.6427(14)
O1 C4 1.2043(17)
N3 C2 1.3746(17)
N3 C4 1.3951(18)
N3 C7 1.4412(17)
C4 C5 1.510(2)
C5 C6 1.5245(19)
C5 H5 1.0000
C6 H6A 0.9800
C6 H6B 0.9800
C6 H6C 0.9800
C7 C12 1.3856(19)
C7 C8 1.386(2)
C8 C9 1.387(2)
C8 H8 0.9500
C9 C10 1.379(2)
C9 H9 0.9500
C10 C11 1.391(2)
C10 H10 0.9500
C11 C12 1.393(2)
C11 H11 0.9500
C12 H12 0.9500

loop_
_geom_hbond_atom_site_label_D
_geom_hbond_atom_site_label_H
_geom_hbond_atom_site_label_A
_geom_hbond_site_symmetry_A
_geom_hbond_distance_DH
_geom_hbond_distance_HA
_geom_hbond_distance_DA
_geom_hbond_angle_DHA
C5 H5 Cg 4_456 1.00 2.47 3.4321(16) 162

loop_
_geom_torsion_atom_site_label_1
_geom_torsion_atom_site_label_2
_geom_torsion_atom_site_label_3
_geom_torsion_atom_site_label_4
_geom_torsion
C4 N3 C2 S2 -178.34(11)
C7 N3 C2 S2 4.66(19)
C4 N3 C2 S1 1.17(15)
C7 N3 C2 S1 -175.83(10)
C5 S1 C2 N3 -0.14(11)
C5 S1 C2 S2 179.39(9)
C2 N3 C4 O1 177.98(14)
C7 N3 C4 O1 -4.9(2)
C2 N3 C4 C5 -1.81(17)
C7 N3 C4 C5 175.29(12)
O1 C4 C5 C6 -54.3(2)
N3 C4 C5 C6 125.48(13)
O1 C4 C5 S1 -178.26(13)
N3 C4 C5 S1 1.53(14)
C2 S1 C5 C4 -0.78(10)
C2 S1 C5 C6 -124.12(11)
C2 N3 C7 C12 -102.04(16)
C4 N3 C7 C12 81.04(17)
C2 N3 C7 C8 81.10(18)
C4 N3 C7 C8 -95.83(16)
C12 C7 C8 C9 0.2(2)
N3 C7 C8 C9 177.02(13)
C7 C8 C9 C10 0.8(2)
C8 C9 C10 C11 -1.1(2)
C9 C10 C11 C12 0.5(2)
C8 C7 C12 C11 -0.8(2)
N3 C7 C12 C11 -177.60(13)
C10 C11 C12 C7 0.5(2)

loop_
_cod_related_entry_id
_cod_related_entry_database
_cod_related_entry_code
1 ChemSpider 1150794
